data_2226304
loop_
_publ_author_name
'Schatte, Gabriele'
'Shen, Jianheng'
'Reaney, Martin'
'Sammynaiken, Ramaswami'

_publ_section_title
;
 Poly[\m-2,3-dihydroxypropan-1-olato-sodium]
;
_journal_coeditor_code TK2652
_journal_issue 6
_journal_name_full 'Acta Crystallographica Section E'
_journal_page_first m634
_journal_page_last m635
_journal_paper_doi 10.1107/S1600536810016077
_journal_volume 66
_journal_year 2010
_chemical_formula_iupac '[Na (C3 H7 O3)]'
_chemical_formula_moiety 'C3 H7 Na O3'
_chemical_formula_sum 'C3 H7 Na O3'
_chemical_formula_weight 114.08
_chemical_name_systematic
;
Poly[\m-2,3-dihydroxypropan-1-olato-sodium]
;
_space_group_IT_number 14
_symmetry_cell_setting monoclinic
_symmetry_space_group_name_Hall '-P 2ybc'
_symmetry_space_group_name_H-M 'P 1 21/c 1'
_atom_sites_solution_hydrogens geom
_atom_sites_solution_primary direct
_atom_sites_solution_secondary difmap
_audit_creation_method SHELXL97
_cell_angle_alpha 90.00
_cell_angle_beta 100.113(3)
_cell_angle_gamma 90.00
_cell_formula_units_Z 4
_cell_length_a 8.1117(4)
_cell_length_b 6.1559(3)
_cell_length_c 9.4882(5)
_cell_measurement_pressure 100
_cell_measurement_reflns_used 1052
_cell_measurement_temperature 183(2)
_cell_measurement_theta_max 27.48
_cell_measurement_theta_min 1.00
_cell_volume 466.43(4)
_computing_cell_refinement
;
<i>DENZO/SCALEPACK</i> (Otwinowski & Minor, 1997)
;
_computing_data_collection
;
<i>COLLECT</i> (Nonius, 1998)
;
_computing_data_reduction
;
<i>DENZO/SCALEPACK</i> (Otwinowski & Minor, 1997)
;
_computing_molecular_graphics
;
<i>CAMERON</i> (Watkin <i>et al.</i>,  1993) and
<i>ORTEP</i> (in <i>SHELXTL-NT</i>; Sheldrick, 2008)
;
_computing_publication_material '<i>publCIF</i> (Westrip, 2010)'
_computing_structure_refinement 'SHELXL97 (Sheldrick, 2008)'
_computing_structure_solution
;
<i>SIR97</i> (Altomare <i>et al.</i>,  1999)
;
_diffrn_ambient_temperature 183(2)
_diffrn_detector_area_resol_mean 9
_diffrn_measured_fraction_theta_full 0.991
_diffrn_measured_fraction_theta_max 0.991
_diffrn_measurement_device '95mm CCD camera on \k-goniostat'
_diffrn_measurement_device_type 'Bruker--Nonius KappaCCD four-circle'
_diffrn_measurement_method '\w scans with \k offsets'
_diffrn_radiation_monochromator 'horizonally mounted graphite crystal'
_diffrn_radiation_source 'fine-focus sealed tube'
_diffrn_radiation_type MoK\a
_diffrn_radiation_wavelength 0.71073
_diffrn_reflns_av_R_equivalents 0.0164
_diffrn_reflns_av_sigmaI/netI 0.0293
_diffrn_reflns_limit_h_max 10
_diffrn_reflns_limit_h_min -10
_diffrn_reflns_limit_k_max 7
_diffrn_reflns_limit_k_min -7
_diffrn_reflns_limit_l_max 12
_diffrn_reflns_limit_l_min -12
_diffrn_reflns_number 1963
_diffrn_reflns_theta_full 27.47
_diffrn_reflns_theta_max 27.47
_diffrn_reflns_theta_min 3.96
_diffrn_standards_decay_% 0
_exptl_absorpt_coefficient_mu 0.216
_exptl_absorpt_correction_T_max 0.9724
_exptl_absorpt_correction_T_min 0.9479
_exptl_absorpt_correction_type multi-scan
_exptl_absorpt_process_details '(SCALEPACK; Otwinowski & Minor, 1997)'
_exptl_crystal_colour colourless
_exptl_crystal_density_diffrn 1.624
_exptl_crystal_density_method 'not measured'
_exptl_crystal_description plate
_exptl_crystal_F_000 240
_exptl_crystal_size_max 0.25
_exptl_crystal_size_mid 0.25
_exptl_crystal_size_min 0.13
_refine_diff_density_max 0.340
_refine_diff_density_min -0.216
_refine_ls_extinction_method none
_refine_ls_goodness_of_fit_ref 1.067
_refine_ls_hydrogen_treatment mixed
_refine_ls_matrix_type full
_refine_ls_number_constraints 0
_refine_ls_number_parameters 72
_refine_ls_number_reflns 1058
_refine_ls_number_restraints 0
_refine_ls_restrained_S_all 1.067
_refine_ls_R_factor_all 0.0296
_refine_ls_R_factor_gt 0.0260
_refine_ls_shift/su_max 0.000
_refine_ls_shift/su_mean 0.000
_refine_ls_structure_factor_coef Fsqd
_refine_ls_weighting_details 'calc w=1/[\s^2^(Fo^2^)+(0.0234P)^2^+0.217P] where P=(Fo^2^+2Fc^2^)/3'
_refine_ls_weighting_scheme calc
_refine_ls_wR_factor_gt 0.0656
_refine_ls_wR_factor_ref 0.0678
_reflns_number_gt 953
_reflns_number_total 1058
_reflns_threshold_expression I>2\s(I)
_cod_data_source_file tk2652.cif
_cod_data_source_block I
_cod_original_sg_symbol_H-M 'P 21/c'
_cod_database_code 2226304
_cod_database_fobs_code 2226304

loop_
_symmetry_equiv_pos_as_xyz
'x, y, z'
'-x, y+1/2, -z+1/2'
'-x, -y, -z'
'x, -y-1/2, z-1/2'

loop_
_atom_site_type_symbol
_atom_site_label
_atom_site_fract_x
_atom_site_fract_y
_atom_site_fract_z
_atom_site_U_iso_or_equiv
_atom_site_adp_type
_atom_site_calc_flag
_atom_site_refinement_flags
_atom_site_occupancy
_atom_site_disorder_assembly
_atom_site_disorder_group
O O1 0.14472(10) 0.45332(13) 0.38811(9) 0.01321(19) Uani d . 1 . .
O O2 0.06200(10) -0.00441(13) 0.35060(9) 0.01191(19) Uani d . 1 . .
H H2 -0.009(2) -0.029(3) 0.273(2) 0.041(5) Uiso d . 1 . .
O O3 0.29537(11) -0.26839(14) 0.23818(9) 0.0148(2) Uani d . 1 . .
H H3 0.248(2) -0.352(3) 0.292(2) 0.039(5) Uiso d . 1 . .
C C1 0.26407(14) 0.28434(18) 0.40749(12) 0.0131(2) Uani d . 1 . .
H H1A 0.2830 0.2379 0.5089 0.016 Uiso calc R 1 . .
H H1B 0.3715 0.3403 0.3864 0.016 Uiso calc R 1 . .
C C2 0.21073(13) 0.08815(18) 0.31254(12) 0.0112(2) Uani d . 1 . .
H H2A 0.1843 0.1381 0.2108 0.013 Uiso calc R 1 . .
C C3 0.34809(14) -0.08287(19) 0.32497(13) 0.0145(2) Uani d . 1 . .
H H3A 0.4485 -0.0189 0.2951 0.017 Uiso calc R 1 . .
H H3B 0.3792 -0.1287 0.4262 0.017 Uiso calc R 1 . .
Na Na1 -0.08654(6) 0.26587(7) 0.46569(5) 0.01393(15) Uani d . 1 . .

loop_
_atom_site_aniso_label
_atom_site_aniso_U_11
_atom_site_aniso_U_22
_atom_site_aniso_U_33
_atom_site_aniso_U_12
_atom_site_aniso_U_13
_atom_site_aniso_U_23
O1 0.0163(4) 0.0087(4) 0.0148(4) 0.0023(3) 0.0031(3) -0.0006(3)
O2 0.0120(4) 0.0120(4) 0.0125(4) -0.0011(3) 0.0040(3) 0.0004(3)
O3 0.0188(4) 0.0101(4) 0.0169(4) -0.0001(3) 0.0066(3) -0.0019(3)
C1 0.0140(5) 0.0101(5) 0.0150(5) 0.0012(4) 0.0015(4) -0.0006(4)
C2 0.0118(5) 0.0105(5) 0.0121(5) -0.0004(4) 0.0043(4) 0.0008(4)
C3 0.0134(5) 0.0109(5) 0.0195(6) 0.0004(4) 0.0035(4) -0.0025(4)
Na1 0.0186(3) 0.0108(2) 0.0133(2) 0.00036(17) 0.00535(18) -0.00017(17)

loop_
_atom_type_symbol
_atom_type_description
_atom_type_scat_dispersion_real
_atom_type_scat_dispersion_imag
_atom_type_scat_source
C C 0.0033 0.0016 'International Tables Vol C Tables 4.2.6.8 and 6.1.1.4'
H H 0.0000 0.0000 'International Tables Vol C Tables 4.2.6.8 and 6.1.1.4'
O O 0.0106 0.0060 'International Tables Vol C Tables 4.2.6.8 and 6.1.1.4'
Na Na 0.0362 0.0249 'International Tables Vol C Tables 4.2.6.8 and 6.1.1.4'

loop_
_geom_angle_atom_site_label_1
_geom_angle_atom_site_label_2
_geom_angle_atom_site_label_3
_geom_angle_site_symmetry_1
_geom_angle_site_symmetry_3
_geom_angle
_geom_angle_publ_flag
C1 O1 Na1 . 3_566 132.80(7) ?
C1 O1 Na1 . . 99.17(7) ?
Na1 O1 Na1 3_566 . 85.61(3) ?
C2 O2 Na1 . 3_556 119.44(6) ?
C2 O2 Na1 . . 110.30(6) ?
Na1 O2 Na1 3_556 . 96.88(3) ?
C2 O2 H2 . . 108.5(13) ?
Na1 O2 H2 3_556 . 118.0(13) ?
Na1 O2 H2 . . 101.2(13) ?
C3 O3 Na1 . 2_545 120.20(7) ?
C3 O3 H3 . . 104.9(13) ?
Na1 O3 H3 2_545 . 102.2(12) ?
O1 C1 C2 . . 112.98(9) ?
O1 C1 Na1 . . 53.10(5) ?
C2 C1 Na1 . . 84.18(6) ?
O1 C1 H1A . . 109.0 ?
C2 C1 H1A . . 109.0 ?
Na1 C1 H1A . . 78.4 ?
O1 C1 H1B . . 109.0 ?
C2 C1 H1B . . 109.0 ?
Na1 C1 H1B . . 161.7 ?
H1A C1 H1B . . 107.8 ?
O2 C2 C3 . . 109.99(9) ?
O2 C2 C1 . . 109.25(9) ?
C3 C2 C1 . . 111.99(9) ?
O2 C2 H2A . . 108.5 ?
C3 C2 H2A . . 108.5 ?
C1 C2 H2A . . 108.5 ?
O3 C3 C2 . . 111.54(9) ?
O3 C3 H3A . . 109.3 ?
C2 C3 H3A . . 109.3 ?
O3 C3 H3B . . 109.3 ?
C2 C3 H3B . . 109.3 ?
H3A C3 H3B . . 108.0 ?
O1 Na1 O3 3_566 2 111.55(4) ?
O1 Na1 O2 3_566 3_556 93.81(3) ?
O3 Na1 O2 2 3_556 120.25(3) ?
O1 Na1 O2 3_566 . 162.14(4) ?
O3 Na1 O2 2 . 84.89(3) ?
O2 Na1 O2 3_556 . 83.12(3) ?
O1 Na1 O1 3_566 . 94.39(3) ?
O3 Na1 O1 2 . 106.12(3) ?
O2 Na1 O1 3_556 . 125.50(3) ?
O2 Na1 O1 . . 73.59(3) ?
O1 Na1 C1 3_566 . 112.47(3) ?
O3 Na1 C1 2 . 115.04(4) ?
O2 Na1 C1 3_556 . 101.71(3) ?
O2 Na1 C1 . . 51.63(3) ?
O1 Na1 C1 . . 27.73(3) ?

loop_
_geom_bond_atom_site_label_1
_geom_bond_atom_site_label_2
_geom_bond_site_symmetry_2
_geom_bond_distance
_geom_bond_publ_flag
O1 C1 . 1.4108(13) ?
O1 Na1 . 2.4243(10) yes
O2 C2 . 1.4366(13) ?
O2 Na1 . 2.4237(9) yes
O2 H2 . 0.868(19) ?
O3 C3 . 1.4288(14) ?
O3 H3 . 0.86(2) ?
C1 C2 . 1.5233(15) ?
C1 Na1 . 2.9929(13) ?
C1 H1A . 0.9900 ?
C1 H1B . 0.9900 ?
C2 C3 . 1.5224(15) ?
C2 H2A . 1.0000 ?
C3 H3A . 0.9900 ?
C3 H3B . 0.9900 ?
Na1 O1 3_566 2.3163(9) yes
Na1 O3 2 2.3462(10) yes
Na1 O2 3_556 2.3551(9) yes
Na1 O2 2 3.3549(10) yes
Na1 O3 3_556 3.5265(10) yes
Na1 O1 2_545 3.8258(10) yes

loop_
_geom_hbond_atom_site_label_D
_geom_hbond_atom_site_label_H
_geom_hbond_atom_site_label_A
_geom_hbond_site_symmetry_A
_geom_hbond_distance_DH
_geom_hbond_distance_HA
_geom_hbond_distance_DA
_geom_hbond_angle_DHA
_geom_hbond_publ_flag
O2 H2 O1 2_545 0.865(18) 1.723(18) 2.5837(12) 173.0(18) y
O3 H3 O1 1_545 0.857(18) 1.804(18) 2.6575(12) 173.7(19) y

loop_
_geom_torsion_atom_site_label_1
_geom_torsion_atom_site_label_2
_geom_torsion_atom_site_label_3
_geom_torsion_atom_site_label_4
_geom_torsion_site_symmetry_1
_geom_torsion_site_symmetry_2
_geom_torsion_site_symmetry_3
_geom_torsion_site_symmetry_4
_geom_torsion
_geom_torsion_publ_flag
Na1 O1 C1 C2 3_566 . . . 155.38(7) ?
Na1 O1 C1 C2 . . . . 62.86(9) ?
Na1 O1 C1 Na1 3_566 . . . 92.51(8) ?
Na1 O2 C2 C3 3_556 . . . 35.83(11) ?
Na1 O2 C2 C3 . . . . 146.65(7) ?
Na1 O2 C2 C1 3_556 . . . -87.48(9) ?
Na1 O2 C2 C1 . . . . 23.34(10) ?
O1 C1 C2 O2 . . . . -63.28(12) ?
Na1 C1 C2 O2 . . . . -17.61(7) ?
O1 C1 C2 C3 . . . . 174.62(9) ?
Na1 C1 C2 C3 . . . . -139.72(8) ?
Na1 O3 C3 C2 2_545 . . . 25.87(12) ?
O2 C2 C3 O3 . . . . 56.91(12) ?
C1 C2 C3 O3 . . . . 178.59(9) ?
C2 O2 Na1 O1 . . . 3_566 -43.92(14) ?
Na1 O2 Na1 O1 3_556 . . 3_566 81.00(12) ?
C2 O2 Na1 O3 . . . 2 113.73(7) ?
Na1 O2 Na1 O3 3_556 . . 2 -121.34(4) ?
C2 O2 Na1 O2 . . . 3_556 -124.92(7) ?
Na1 O2 Na1 O2 3_556 . . 3_556 0.0 ?
C2 O2 Na1 O1 . . . . 5.26(6) ?
Na1 O2 Na1 O1 3_556 . . . 130.18(4) ?
C2 O2 Na1 C1 . . . . -14.05(6) ?
Na1 O2 Na1 C1 3_556 . . . 110.87(4) ?
C1 O1 Na1 O1 . . . 3_566 132.68(7) ?
Na1 O1 Na1 O1 3_566 . . 3_566 0.0 ?
C1 O1 Na1 O3 . . . 2 -113.39(6) ?
Na1 O1 Na1 O3 3_566 . . 2 113.93(4) ?
C1 O1 Na1 O2 . . . 3_556 34.84(8) ?
Na1 O1 Na1 O2 3_566 . . 3_556 -97.85(4) ?
C1 O1 Na1 O2 . . . . -33.86(6) ?
Na1 O1 Na1 O2 3_566 . . . -166.54(4) ?
Na1 O1 Na1 C1 3_566 . . . -132.68(7) ?
O1 C1 Na1 O1 . . . 3_566 -52.49(8) ?
C2 C1 Na1 O1 . . . 3_566 -177.05(6) ?
O1 C1 Na1 O3 . . . 2 76.71(7) ?
C2 C1 Na1 O3 . . . 2 -47.85(7) ?
O1 C1 Na1 O2 . . . 3_556 -151.64(6) ?
C2 C1 Na1 O2 . . . 3_556 83.80(6) ?
O1 C1 Na1 O2 . . . . 137.03(7) ?
C2 C1 Na1 O2 . . . . 12.47(5) ?
C2 C1 Na1 O1 . . . . -124.56(9) ?
